data_3000562
loop_
_publ_author_name
'Gogoi, Diptajyoti'
'Sasaki, Toshiyuki'
'Kalita, Nabadeep'
'Sethi, Tapaswini'
'Ichiyanagi, Kouhei'
'Nakane, Takanori'
'Kawamoto, Akihiro'
'Das, Dinabandhu'
'Kurisu, Genji'
'Thakuria, Ranjit'

_publ_section_title
;
 Tuning of a Hydrogen-Bonded Organic Framework by Liquid-Assisted
 Mechanosynthesis between Trans-Aconitic Acid and Isonicotinamide
;
_journal_name_full 'Chemistry A European Journal'
_journal_page_first e202403427(1)
_journal_page_last e202403427(10)
_journal_paper_doi 10.1002/chem.202403427
_journal_volume 31
_journal_year 2025
_chemical_formula_moiety 'C43 H44 N11 O20'
_chemical_formula_sum 'C43 H44 N11 O20'
_chemical_formula_weight 1034.89
_space_group_crystal_system triclinic
_space_group_IT_number 2
_space_group_name_Hall '-P 1'
_space_group_name_H-M_alt 'P -1'
_atom_sites_solution_hydrogens mixed
_audit_creation_method SHELXL-2016/6
_cell_angle_alpha 102.48(3)
_cell_angle_beta 101.82(3)
_cell_angle_gamma 98.28(5)
_cell_formula_units_Z 1
_cell_length_a 7.507(19)
_cell_length_b 11.44(3)
_cell_length_c 15.40(4)
_cell_measurement_reflns_used 9983
_cell_measurement_temperature 296(2)
_cell_measurement_theta_max 26.67
_cell_measurement_theta_min 3.10
_cell_volume 1239(6)
_computing_cell_refinement 'Bruker SAINT'
_computing_data_collection 'Bruker APEX2'
_computing_data_reduction 'Bruker SAINT'
_computing_molecular_graphics 'Bruker SHELXTL'
_computing_publication_material 'Bruker SHELXTL'
_computing_structure_refinement 'SHELXL-2016/6 (Sheldrick, 2016)'
_computing_structure_solution 'SHELXT 2014/5 (Sheldrick, 2014)'
_diffrn_ambient_temperature 296(2)
_diffrn_measured_fraction_theta_full 0.996
_diffrn_measured_fraction_theta_max 0.986
_diffrn_measurement_device_type 'Bruker APEX-II CCD'
_diffrn_measurement_method '\f and \w scans'
_diffrn_radiation_type MoK\a
_diffrn_radiation_wavelength 0.71073
_diffrn_reflns_av_R_equivalents 0.0254
_diffrn_reflns_av_unetI/netI 0.0167
_diffrn_reflns_Laue_measured_fraction_full 0.996
_diffrn_reflns_Laue_measured_fraction_max 0.986
_diffrn_reflns_limit_h_max 9
_diffrn_reflns_limit_h_min -9
_diffrn_reflns_limit_k_max 14
_diffrn_reflns_limit_k_min -14
_diffrn_reflns_limit_l_max 19
_diffrn_reflns_limit_l_min -19
_diffrn_reflns_number 41141
_diffrn_reflns_point_group_measured_fraction_full 0.996
_diffrn_reflns_point_group_measured_fraction_max 0.986
_diffrn_reflns_theta_full 25.242
_diffrn_reflns_theta_max 26.482
_diffrn_reflns_theta_min 1.396
_diffrn_source 'fine-focus sealed tube'
_exptl_absorpt_coefficient_mu 0.112
_exptl_absorpt_correction_T_max 0.7454
_exptl_absorpt_correction_T_min 0.6995
_exptl_absorpt_correction_type multi-scan
_exptl_absorpt_process_details
;
 SADABS 2016/2: Krause, L., Herbst-Irmer, R., Sheldrick G.M. & Stalke D.,
 J. Appl. Cryst. 48 (2015) 3-10
;
_exptl_crystal_colour colorless
_exptl_crystal_density_diffrn 1.387
_exptl_crystal_description block
_exptl_crystal_F_000 539
_exptl_crystal_size_max 0.230
_exptl_crystal_size_mid 0.180
_exptl_crystal_size_min 0.110
_refine_diff_density_max 1.085
_refine_diff_density_min -0.974
_refine_diff_density_rms 0.094
_refine_ls_extinction_coef .
_refine_ls_extinction_method none
_refine_ls_goodness_of_fit_ref 1.056
_refine_ls_hydrogen_treatment mixed
_refine_ls_matrix_type full
_refine_ls_number_parameters 370
_refine_ls_number_reflns 5060
_refine_ls_number_restraints 4
_refine_ls_restrained_S_all 1.056
_refine_ls_R_factor_all 0.0926
_refine_ls_R_factor_gt 0.0801
_refine_ls_shift/su_max 0.001
_refine_ls_shift/su_mean 0.000
_refine_ls_structure_factor_coef Fsqd
_refine_ls_weighting_details 'w=1/[\s^2^(Fo^2^)+(0.1678P)^2^+0.9800P] where P=(Fo^2^+2Fc^2^)/3'
_refine_ls_weighting_scheme calc
_refine_ls_wR_factor_gt 0.2480
_refine_ls_wR_factor_ref 0.2709
_reflns_Friedel_coverage 0.000
_reflns_Friedel_fraction_full .
_reflns_Friedel_fraction_max .
_reflns_number_gt 4200
_reflns_number_total 5060
_reflns_threshold_expression 'I > 2\s(I)'
_cod_data_source_file rt_ps59_taca_ina_1_2_thf_nitromethane_0m_a.cif
_cod_data_source_block rt_ps59_taca_ina_1_2_thf_nitromethane_0m_a
_cod_depositor_comments 'Releasing structure 3000562 into public domain as published material.'
_cod_database_code 3000562
_shelx_shelxl_version_number 2016/6
_shelx_space_group_comment
;
The symmetry employed for this shelxl refinement is uniquely defined
by the following loop, which should always be used as a source of
symmetry information in preference to the above space-group names.
They are only intended as comments.
;
_shelx_estimated_absorpt_t_min 0.975
_shelx_estimated_absorpt_t_max 0.988
_exptl_absorpt_special_details 'Sheldrick,G.M.,2015,University of gottingen'

loop_
_space_group_symop_operation_xyz
'x, y, z'
'-x, -y, -z'

loop_
_atom_site_label
_atom_site_type_symbol
_atom_site_fract_x
_atom_site_fract_y
_atom_site_fract_z
_atom_site_U_iso_or_equiv
_atom_site_adp_type
_atom_site_occupancy
_atom_site_site_symmetry_order
_atom_site_calc_flag
_atom_site_refinement_flags_posn
_atom_site_refinement_flags_adp
_atom_site_refinement_flags_occupancy
_atom_site_disorder_assembly
_atom_site_disorder_group
C1 C 1.0073(4) 0.7646(2) 0.76802(18) 0.0395(6) Uani 1 1 d . . . . .
C2 C 0.9334(3) 0.6290(2) 0.75566(18) 0.0362(5) Uani 1 1 d . . . . .
C3 C 0.9046(4) 0.5919(2) 0.82979(18) 0.0396(6) Uani 1 1 d . . . . .
H3 H 0.932105 0.653395 0.883816 0.048 Uiso 1 1 calc R U . . .
C4 C 0.8345(4) 0.4656(2) 0.83832(18) 0.0410(6) Uani 1 1 d . . . . .
C5 C 0.9054(4) 0.5504(2) 0.65819(18) 0.0411(6) Uani 1 1 d . . . . .
H5A H 1.023740 0.555920 0.641677 0.049 Uiso 1 1 calc R U . . .
H5B H 0.860725 0.465747 0.656254 0.049 Uiso 1 1 calc R U . . .
C6 C 0.7672(4) 0.5905(2) 0.58851(17) 0.0382(6) Uani 1 1 d . . . . .
C7 C 0.2545(4) 0.3144(2) 0.85512(18) 0.0389(6) Uani 1 1 d . . . . .
C8 C 0.2311(4) 0.2847(2) 0.9360(2) 0.0469(7) Uani 1 1 d . . . . .
H8 H 0.256734 0.345011 0.990591 0.056 Uiso 1 1 calc R U . . .
C9 C 0.1683(4) 0.1619(3) 0.9333(2) 0.0491(7) Uani 1 1 d . . . . .
H9 H 0.151923 0.142599 0.987123 0.059 Uiso 1 1 calc R U . . .
C10 C 0.1546(5) 0.0999(3) 0.7782(2) 0.0551(8) Uani 1 1 d . . . . .
H10 H 0.130031 0.037726 0.724741 0.066 Uiso 1 1 calc R U . . .
C11 C 0.2151(5) 0.2198(3) 0.7751(2) 0.0520(7) Uani 1 1 d . . . . .
H11 H 0.229121 0.236704 0.720175 0.062 Uiso 1 1 calc R U . . .
C12 C 0.3200(4) 0.4451(2) 0.85030(19) 0.0422(6) Uani 1 1 d . . . . .
C13 C 0.5656(4) 0.9301(2) 0.81857(19) 0.0389(6) Uani 1 1 d . . . . .
C14 C 0.5841(5) 0.9472(3) 0.7332(2) 0.0568(8) Uani 1 1 d . . . . .
H14 H 0.554463 0.881076 0.681991 0.068 Uiso 1 1 calc R U . . .
C15 C 0.6478(6) 1.0649(3) 0.7262(2) 0.0616(9) Uani 1 1 d . . . . .
H15 H 0.658683 1.075733 0.669195 0.074 Uiso 1 1 calc R U . . .
C16 C 0.6781(5) 1.1475(3) 0.8806(2) 0.0512(7) Uani 1 1 d . . . . .
H16 H 0.710842 1.215311 0.930537 0.061 Uiso 1 1 calc R U . . .
C17 C 0.6146(4) 1.0333(2) 0.8943(2) 0.0471(7) Uani 1 1 d . . . . .
H17 H 0.604791 1.025594 0.952092 0.057 Uiso 1 1 calc R U . . .
C18 C 0.4941(4) 0.8049(2) 0.83227(18) 0.0388(6) Uani 1 1 d . . . . .
C19 C 0.1203(4) 0.9157(3) 0.5009(2) 0.0574(7) Uani 0.5 1 d . . P A 1
N5 N 0.1203(4) 0.9157(3) 0.5009(2) 0.0574(7) Uani 0.5 1 d . . P A 2
C20 C -0.0592(5) 0.8839(3) 0.5047(3) 0.0661(9) Uani 1 1 d . . . . .
H20 H -0.103772 0.805098 0.507747 0.079 Uiso 1 1 calc R U . A 1
C21 C 0.1788(5) 1.0318(3) 0.4959(3) 0.0634(9) Uani 1 1 d . . . . .
H21 H 0.300560 1.056066 0.492763 0.076 Uiso 1 1 calc R U . A 1
C22 C 0.2575(9) 0.8181(5) 0.4980(4) 0.0976(15) Uani 1 1 d . . . . .
N1 N 0.3178(4) 0.5377(2) 0.92025(17) 0.0452(6) Uani 1 1 d . . . . .
N3 N 0.4958(4) 0.7069(2) 0.76603(19) 0.0505(6) Uani 1 1 d D . . . .
N2 N 0.1304(4) 0.0705(2) 0.85632(18) 0.0486(6) Uani 1 1 d . . . . .
N4 N 0.6940(4) 1.1634(2) 0.79826(19) 0.0510(6) Uani 1 1 d . . . . .
N6 N 0.2452(9) 0.7368(5) 0.5492(4) 0.137(2) Uani 1 1 d . . . . .
O1 O 0.9926(3) 0.83784(17) 0.84507(15) 0.0515(5) Uani 1 1 d . . . . .
O2 O 1.0738(3) 0.80046(19) 0.70973(15) 0.0577(6) Uani 1 1 d . . . . .
O3 O 0.7975(5) 0.4532(2) 0.91016(17) 0.0797(9) Uani 1 1 d . . . . .
O4 O 0.8202(4) 0.37291(17) 0.76831(15) 0.0589(6) Uani 1 1 d . . . . .
O5 O 0.6644(3) 0.6609(2) 0.60805(14) 0.0537(6) Uani 1 1 d . . . . .
O6 O 0.7698(4) 0.5409(2) 0.50216(14) 0.0615(6) Uani 1 1 d . . . . .
O7 O 0.3714(4) 0.46221(19) 0.78103(17) 0.0710(8) Uani 1 1 d . . . . .
O8 O 0.4365(3) 0.79751(18) 0.90181(15) 0.0556(6) Uani 1 1 d . . . . .
O9 O 0.3713(6) 0.7990(6) 0.4623(4) 0.197(3) Uani 1 1 d . . . . .
O10 O 0.5622(4) 0.6334(3) 0.38872(18) 0.0804(9) Uani 1 1 d D . . . .
H1C H 1.051(6) 0.916(4) 0.847(3) 0.078(12) Uiso 1 1 d . . . . .
H6A H 0.692(7) 0.578(5) 0.462(3) 0.094(15) Uiso 1 1 d . . . . .
H10B H 0.549(6) 0.604(4) 0.3244(9) 0.090(14) Uiso 1 1 d D . . . .
H10A H 0.501(7) 0.700(3) 0.404(4) 0.108(17) Uiso 1 1 d D . . . .
H4A H 0.770(7) 0.286(5) 0.783(4) 0.104(16) Uiso 1 1 d . . . . .
H1B H 0.353(4) 0.617(3) 0.913(2) 0.047(8) Uiso 1 1 d . . . . .
H3B H 0.455(5) 0.6224(16) 0.773(3) 0.064(10) Uiso 1 1 d D . . . .
H1A H 0.267(5) 0.529(3) 0.969(3) 0.060(10) Uiso 1 1 d . . . . .
H3A H 0.565(5) 0.698(4) 0.716(2) 0.081(12) Uiso 1 1 d D . . . .

loop_
_atom_site_aniso_label
_atom_site_aniso_U_11
_atom_site_aniso_U_22
_atom_site_aniso_U_33
_atom_site_aniso_U_23
_atom_site_aniso_U_13
_atom_site_aniso_U_12
C1 0.0460(13) 0.0295(12) 0.0428(14) 0.0125(10) 0.0104(11) 0.0030(10)
C2 0.0427(12) 0.0262(11) 0.0397(13) 0.0108(9) 0.0084(10) 0.0047(9)
C3 0.0555(15) 0.0256(11) 0.0357(12) 0.0076(9) 0.0098(11) 0.0038(10)
C4 0.0564(15) 0.0294(12) 0.0390(13) 0.0127(10) 0.0131(11) 0.0059(10)
C5 0.0574(15) 0.0289(12) 0.0407(14) 0.0109(10) 0.0164(11) 0.0106(10)
C6 0.0490(13) 0.0322(12) 0.0349(12) 0.0086(10) 0.0161(10) 0.0046(10)
C7 0.0462(13) 0.0273(12) 0.0434(14) 0.0106(10) 0.0125(11) 0.0028(10)
C8 0.0658(17) 0.0291(13) 0.0424(14) 0.0094(10) 0.0127(12) -0.0011(11)
C9 0.0667(18) 0.0341(14) 0.0476(15) 0.0173(11) 0.0152(13) 0.0006(12)
C10 0.078(2) 0.0295(13) 0.0522(17) 0.0032(12) 0.0190(15) -0.0011(13)
C11 0.077(2) 0.0335(14) 0.0443(15) 0.0081(11) 0.0205(14) 0.0014(13)
C12 0.0578(15) 0.0284(12) 0.0417(14) 0.0106(10) 0.0170(12) 0.0032(11)
C13 0.0476(13) 0.0279(12) 0.0462(14) 0.0127(10) 0.0189(11) 0.0074(10)
C14 0.096(2) 0.0305(14) 0.0451(16) 0.0096(11) 0.0263(15) 0.0022(14)
C15 0.104(3) 0.0357(15) 0.0519(18) 0.0168(13) 0.0345(17) 0.0052(15)
C16 0.0706(19) 0.0305(13) 0.0522(17) 0.0050(11) 0.0236(14) 0.0050(12)
C17 0.0653(17) 0.0340(13) 0.0457(15) 0.0101(11) 0.0239(13) 0.0062(12)
C18 0.0454(13) 0.0312(12) 0.0441(14) 0.0140(10) 0.0158(11) 0.0069(10)
C19 0.0629(17) 0.0563(17) 0.0553(17) 0.0120(13) 0.0182(13) 0.0169(13)
N5 0.0629(17) 0.0563(17) 0.0553(17) 0.0120(13) 0.0182(13) 0.0169(13)
C20 0.068(2) 0.0533(19) 0.077(2) 0.0149(17) 0.0215(18) 0.0093(16)
C21 0.0549(17) 0.066(2) 0.072(2) 0.0190(17) 0.0214(16) 0.0092(15)
C22 0.129(4) 0.088(3) 0.078(3) 0.022(2) 0.040(3) 0.006(3)
N1 0.0690(15) 0.0264(11) 0.0410(12) 0.0100(9) 0.0192(11) 0.0015(10)
N3 0.0705(16) 0.0261(11) 0.0627(16) 0.0122(10) 0.0345(13) 0.0066(10)
N2 0.0584(14) 0.0284(11) 0.0573(15) 0.0126(10) 0.0138(11) 0.0008(10)
N4 0.0711(16) 0.0260(11) 0.0615(15) 0.0155(10) 0.0270(13) 0.0056(10)
N6 0.190(6) 0.085(3) 0.136(5) 0.047(3) 0.023(4) 0.025(3)
O1 0.0767(14) 0.0244(9) 0.0532(12) 0.0067(8) 0.0260(10) -0.0006(9)
O2 0.0825(15) 0.0381(11) 0.0556(13) 0.0162(9) 0.0289(11) -0.0027(10)
O3 0.151(3) 0.0405(12) 0.0530(14) 0.0129(10) 0.0494(15) -0.0014(14)
O4 0.1059(18) 0.0254(9) 0.0507(12) 0.0114(8) 0.0343(12) 0.0054(10)
O5 0.0685(13) 0.0582(13) 0.0424(11) 0.0140(9) 0.0198(9) 0.0270(10)
O6 0.0842(16) 0.0711(15) 0.0349(11) 0.0086(10) 0.0181(10) 0.0358(13)
O7 0.129(2) 0.0322(11) 0.0630(15) 0.0130(10) 0.0554(15) 0.0036(12)
O8 0.0847(15) 0.0368(10) 0.0513(12) 0.0153(9) 0.0316(11) 0.0030(10)
O9 0.107(3) 0.250(7) 0.183(5) -0.091(5) 0.065(3) 0.051(4)
O10 0.101(2) 0.106(2) 0.0482(14) 0.0249(14) 0.0189(14) 0.0529(18)

loop_
_atom_type_symbol
_atom_type_description
_atom_type_scat_dispersion_real
_atom_type_scat_dispersion_imag
_atom_type_scat_source
C C 0.0033 0.0016 'International Tables Vol C Tables 4.2.6.8 and 6.1.1.4'
O O 0.0106 0.0060 'International Tables Vol C Tables 4.2.6.8 and 6.1.1.4'
N N 0.0061 0.0033 'International Tables Vol C Tables 4.2.6.8 and 6.1.1.4'
H H 0.0000 0.0000 'International Tables Vol C Tables 4.2.6.8 and 6.1.1.4'

loop_
_geom_angle_atom_site_label_1
_geom_angle_atom_site_label_2
_geom_angle_atom_site_label_3
_geom_angle
_geom_angle_site_symmetry_1
_geom_angle_site_symmetry_3
O2 C1 O1 124.0(3) . .
O2 C1 C2 121.0(2) . .
O1 C1 C2 115.0(2) . .
C3 C2 C1 118.0(2) . .
C3 C2 C5 127.7(3) . .
C1 C2 C5 114.3(2) . .
C2 C3 C4 129.7(2) . .
C2 C3 H3 115.1 . .
C4 C3 H3 115.1 . .
O3 C4 O4 122.9(3) . .
O3 C4 C3 119.3(2) . .
O4 C4 C3 117.8(3) . .
C6 C5 C2 111.9(3) . .
C6 C5 H5A 109.2 . .
C2 C5 H5A 109.2 . .
C6 C5 H5B 109.2 . .
C2 C5 H5B 109.2 . .
H5A C5 H5B 107.9 . .
O5 C6 O6 122.6(3) . .
O5 C6 C5 124.8(3) . .
O6 C6 C5 112.6(3) . .
C8 C7 C11 118.2(3) . .
C8 C7 C12 123.0(2) . .
C11 C7 C12 118.8(3) . .
C7 C8 C9 118.7(3) . .
C7 C8 H8 120.6 . .
C9 C8 H8 120.6 . .
N2 C9 C8 123.2(3) . .
N2 C9 H9 118.4 . .
C8 C9 H9 118.4 . .
N2 C10 C11 122.5(3) . .
N2 C10 H10 118.8 . .
C11 C10 H10 118.8 . .
C10 C11 C7 119.6(3) . .
C10 C11 H11 120.2 . .
C7 C11 H11 120.2 . .
O7 C12 N1 122.3(3) . .
O7 C12 C7 119.0(2) . .
N1 C12 C7 118.7(3) . .
C14 C13 C17 118.2(3) . .
C14 C13 C18 122.5(2) . .
C17 C13 C18 119.3(3) . .
C15 C14 C13 119.0(3) . .
C15 C14 H14 120.5 . .
C13 C14 H14 120.5 . .
N4 C15 C14 122.8(3) . .
N4 C15 H15 118.6 . .
C14 C15 H15 118.6 . .
N4 C16 C17 122.9(3) . .
N4 C16 H16 118.5 . .
C17 C16 H16 118.5 . .
C16 C17 C13 118.6(3) . .
C16 C17 H17 120.7 . .
C13 C17 H17 120.7 . .
O8 C18 N3 123.4(3) . .
O8 C18 C13 120.0(2) . .
N3 C18 C13 116.6(3) . .
C21 C19 C20 117.3(3) . .
C21 C19 C22 121.0(4) . .
C20 C19 C22 121.7(4) . .
C21 N5 C20 117.3(3) . .
C21 N5 C22 121.0(4) . .
C20 N5 C22 121.7(4) . .
N5 C20 C21 121.2(4) . 2_576
C19 C20 C21 121.2(4) . 2_576
C19 C20 H20 119.4 . .
C21 C20 H20 119.4 2_576 .
C19 C21 C20 121.5(4) . 2_576
C19 C21 H21 119.2 . .
C20 C21 H21 119.2 2_576 .
O9 C22 N6 106.0(7) . .
O9 C22 C19 135.4(6) . .
N6 C22 C19 118.5(5) . .
O9 C22 N5 135.4(6) . .
N6 C22 N5 118.5(5) . .
C12 N1 H1B 116(2) . .
C12 N1 H1A 124(2) . .
H1B N1 H1A 119(3) . .
C18 N3 H3B 119(2) . .
C18 N3 H3A 131(3) . .
H3B N3 H3A 107(3) . .
C9 N2 C10 117.8(3) . .
C16 N4 C15 118.5(3) . .
C1 O1 H1C 107(3) . .
C4 O4 H4A 111(3) . .
C6 O6 H6A 109(3) . .
H10B O10 H10A 113(4) . .

loop_
_geom_bond_atom_site_label_1
_geom_bond_atom_site_label_2
_geom_bond_distance
_geom_bond_site_symmetry_2
C1 O2 1.228(4) .
C1 O1 1.332(4) .
C1 C2 1.527(5) .
C2 C3 1.347(5) .
C2 C5 1.529(5) .
C3 C4 1.507(5) .
C3 H3 0.9300 .
C4 O3 1.226(4) .
C4 O4 1.313(4) .
C5 C6 1.527(4) .
C5 H5A 0.9700 .
C5 H5B 0.9700 .
C6 O5 1.227(4) .
C6 O6 1.334(4) .
C7 C8 1.398(5) .
C7 C11 1.400(5) .
C7 C12 1.527(5) .
C8 C9 1.405(5) .
C8 H8 0.9300 .
C9 N2 1.348(5) .
C9 H9 0.9300 .
C10 N2 1.356(5) .
C10 C11 1.396(5) .
C10 H10 0.9300 .
C11 H11 0.9300 .
C12 O7 1.250(4) .
C12 N1 1.343(4) .
C13 C14 1.401(5) .
C13 C17 1.412(5) .
C13 C18 1.530(5) .
C14 C15 1.398(5) .
C14 H14 0.9300 .
C15 N4 1.345(5) .
C15 H15 0.9300 .
C16 N4 1.345(5) .
C16 C17 1.399(5) .
C16 H16 0.9300 .
C17 H17 0.9300 .
C18 O8 1.249(4) .
C18 N3 1.347(4) .
C19 C21 1.361(6) .
C19 C20 1.361(6) .
C19 C22 1.624(8) .
N5 C21 1.361(6) .
N5 C20 1.361(6) .
N5 C22 1.624(8) .
C20 C21 1.409(6) 2_576
C20 H20 0.9300 .
C21 H21 0.9300 .
C22 O9 1.129(7) .
C22 N6 1.348(7) .
N1 H1B 0.95(4) .
N1 H1A 0.92(4) .
N3 H3B 1.008(10) .
N3 H3A 1.004(10) .
O1 H1C 0.93(5) .
O4 H4A 1.09(5) .
O6 H6A 0.97(5) .
O10 H10B 0.954(10) .
O10 H10A 0.954(10) .
